data_1565031
loop_
_publ_author_name
'Correia, Bruna B.'
'Brown, Thomas R.'
'Reibenspies, Joseph H.'
'Lee, Hee-Seung'
'Hancock, Robert D.'

_publ_section_title
;
 Exciplex formation as an approach to selective Copper(II) fluorescent
 sensors
;
_journal_name_full 'Inorganica Chimica Acta'
_journal_page_first 119544
_journal_paper_doi 10.1016/j.ica.2020.119544
_journal_volume 506
_journal_year 2020
_chemical_formula_moiety 'C38 H47 Hg N5, 2(Cl O4)'
_chemical_formula_sum 'C38 H47 Cl2 Hg N5 O8'
_chemical_formula_weight 973.29
_space_group_crystal_system monoclinic
_space_group_IT_number 14
_space_group_name_Hall '-P 2yn'
_space_group_name_H-M_alt 'P 1 21/n 1'
_atom_sites_solution_hydrogens geom
_atom_sites_solution_primary dual
_cell_angle_alpha 90
_cell_angle_beta 101.236(3)
_cell_angle_gamma 90
_cell_formula_units_Z 4
_cell_length_a 12.8207(7)
_cell_length_b 13.2099(7)
_cell_length_c 23.1330(12)
_cell_measurement_reflns_used 8238
_cell_measurement_temperature 110
_cell_measurement_theta_max 22.98
_cell_measurement_theta_min 2.29
_cell_volume 3842.7(4)
_computing_cell_refinement 'SAINT v8.37A (Bruker, 2015)'
_computing_data_reduction 'SAINT v8.37A (Bruker, 2015)'
_computing_molecular_graphics 'Olex2 (Dolomanov et al., 2009)'
_computing_publication_material 'Olex2 (Dolomanov et al., 2009)'
_computing_structure_refinement 'XL (Sheldrick, 2008)'
_computing_structure_solution 'ShelXT (Sheldrick, 2015)'
_diffrn_ambient_temperature 110
_diffrn_detector 'Bruker CCD detector'
_diffrn_detector_area_resol_mean 10.5
_diffrn_detector_type 'CCD area detector'
_diffrn_measured_fraction_theta_full 0.997
_diffrn_measured_fraction_theta_max 0.992
_diffrn_measurement_device 'three-circle diffractometer'
_diffrn_measurement_device_type 'Bruker CCD area detector'
_diffrn_measurement_method '\w and \f scans'
_diffrn_radiation_monochromator 'grraphite optics'
_diffrn_radiation_probe x-ray
_diffrn_radiation_type MoK\a
_diffrn_radiation_wavelength 0.71073
_diffrn_reflns_av_R_equivalents 0.1884
_diffrn_reflns_av_unetI/netI 0.1095
_diffrn_reflns_Laue_measured_fraction_full 0.997
_diffrn_reflns_Laue_measured_fraction_max 0.992
_diffrn_reflns_limit_h_max 16
_diffrn_reflns_limit_h_min -16
_diffrn_reflns_limit_k_max 16
_diffrn_reflns_limit_k_min -17
_diffrn_reflns_limit_l_max 29
_diffrn_reflns_limit_l_min -29
_diffrn_reflns_number 83419
_diffrn_reflns_point_group_measured_fraction_full 0.997
_diffrn_reflns_point_group_measured_fraction_max 0.992
_diffrn_reflns_theta_full 26.000
_diffrn_reflns_theta_max 27.293
_diffrn_reflns_theta_min 2.236
_diffrn_source 'sealed X-ray tube'
_diffrn_source_type tube
_diffrn_standards_number 0
_exptl_absorpt_coefficient_mu 4.203
_exptl_absorpt_correction_T_max 0.7455
_exptl_absorpt_correction_T_min 0.5838
_exptl_absorpt_correction_type multi-scan
_exptl_absorpt_process_details
;
SADABS-2016/2 (Bruker,2016/2) was used for absorption correction.
wR2(int) was 0.1291 before and 0.0889 after correction.
The Ratio of minimum to maximum transmission is 0.7831.
The \l/2 correction factor is Not present.
;
_exptl_crystal_colour colourless
_exptl_crystal_colour_primary colourless
_exptl_crystal_density_diffrn 1.682
_exptl_crystal_description block
_exptl_crystal_F_000 1952
_exptl_crystal_size_max 0.314
_exptl_crystal_size_mid 0.246
_exptl_crystal_size_min 0.116
_refine_diff_density_max 1.679
_refine_diff_density_min -1.563
_refine_diff_density_rms 0.228
_refine_ls_extinction_coef 0.0065(4)
_refine_ls_extinction_expression Fc^*^=kFc[1+0.001xFc^2^\l^3^/sin(2\q)]^-1/4^
_refine_ls_extinction_method 'SHELXL-2014/7 (Sheldrick 2014'
_refine_ls_goodness_of_fit_ref 1.042
_refine_ls_hydrogen_treatment constr
_refine_ls_matrix_type full
_refine_ls_number_parameters 489
_refine_ls_number_reflns 8577
_refine_ls_number_restraints 0
_refine_ls_restrained_S_all 1.042
_refine_ls_R_factor_all 0.1264
_refine_ls_R_factor_gt 0.0697
_refine_ls_shift/su_max 0.001
_refine_ls_shift/su_mean 0.000
_refine_ls_structure_factor_coef Fsqd
_refine_ls_weighting_details 'w=1/[\s^2^(Fo^2^)+(0.0723P)^2^+26.9779P] where P=(Fo^2^+2Fc^2^)/3'
_refine_ls_weighting_scheme calc
_refine_ls_wR_factor_gt 0.1434
_refine_ls_wR_factor_ref 0.1722
_reflns_Friedel_coverage 0.000
_reflns_Friedel_fraction_full .
_reflns_Friedel_fraction_max .
_reflns_number_gt 5480
_reflns_number_total 8577
_reflns_threshold_expression 'I > 2\s(I)'
_cod_data_source_file ICA-2020-506-119544.cif
_cod_data_source_block rh135
_cod_depositor_comments
;

2022-09-18
Z value and formula fixed to values more according to usual
chemical conventions.                 miguel
;
_cod_original_formula_sum 'C152 H188 Cl8 Hg4 N20 O32'
_cod_original_formula_weight 3893.17
_cod_original_formula_moiety '4(C38 H47 Hg N5), 8(Cl O4)'
_cod_original_formula_units_Z 1
_cod_database_code 1565031
_shelx_space_group_comment
;
The symmetry employed for this shelxl refinement is uniquely defined
by the following loop, which should always be used as a source of
symmetry information in preference to the above space-group names.
They are only intended as comments.
;
_shelx_estimated_absorpt_t_max 0.641
_shelx_estimated_absorpt_t_min 0.352
_olex2_refinement_description
;
1. Fixed Uiso
 At 1.2 times of:
  All C(H) groups, All C(H,H) groups
 At 1.5 times of:
  All C(H,H,H) groups
2.a Secondary CH2 refined with riding coordinates:
 C1(H1A,H1B), C2(H2A,H2B), C3(H3A,H3B), C4(H4A,H4B), C5(H5A,H5B), C6(H6A,H6B),
 C7(H7A,H7B), C8(H8A,H8B), C9(H9A,H9B), C16(H16A,H16B), C23(H23A,H23B),
 C30(H30A,H30B)
2.b Aromatic/amide H refined with riding coordinates:
 C11(H11), C12(H12), C13(H13), C14(H14), C15(H15), C18(H18), C19(H19),
 C20(H20), C21(H21), C22(H22), C25(H25), C26(H26), C27(H27), C28(H28), C29(H29),
  C32(H32), C33(H33), C34(H34), C35(H35), C36(H36)
2.c Idealised Me refined as rotating group:
 C2A(H2AA,H2AB,H2AC)
;

loop_
_space_group_symop_operation_xyz
'x, y, z'
'-x+1/2, y+1/2, -z+1/2'
'-x, -y, -z'
'x-1/2, -y-1/2, z-1/2'

loop_
_atom_site_label
_atom_site_type_symbol
_atom_site_fract_x
_atom_site_fract_y
_atom_site_fract_z
_atom_site_U_iso_or_equiv
_atom_site_adp_type
_atom_site_occupancy
_atom_site_site_symmetry_order
_atom_site_calc_flag
_atom_site_refinement_flags_posn
_atom_site_refinement_flags_adp
_atom_site_refinement_flags_occupancy
_atom_site_disorder_assembly
_atom_site_disorder_group
Hg1 Hg 0.23117(3) 0.71001(3) 0.39458(2) 0.02457(16) Uani 1 1 d . . . . .
N1 N 0.2212(7) 0.5913(6) 0.4708(3) 0.0241(18) Uani 1 1 d . . . . .
N2 N 0.1137(7) 0.5825(6) 0.3425(3) 0.0256(19) Uani 1 1 d . . . . .
N3 N 0.3082(6) 0.6786(6) 0.3089(3) 0.0236(18) Uani 1 1 d . . . . .
N4 N 0.4119(6) 0.6901(6) 0.4370(3) 0.0243(19) Uani 1 1 d . . . . .
N1A N 0.1307(7) 0.8440(7) 0.3593(4) 0.030(2) Uani 1 1 d . . . . .
C1 C 0.4157(8) 0.5924(8) 0.4685(4) 0.027(2) Uani 1 1 d . . . . .
H1A H 0.4865 0.5845 0.4942 0.032 Uiso 1 1 calc R . . . .
H1B H 0.4062 0.5366 0.4393 0.032 Uiso 1 1 calc R . . . .
C2 C 0.3311(8) 0.5844(8) 0.5055(4) 0.026(2) Uani 1 1 d . . . . .
H2A H 0.3395 0.5190 0.5268 0.032 Uiso 1 1 calc R . . . .
H2B H 0.3420 0.6392 0.5353 0.032 Uiso 1 1 calc R . . . .
C3 C 0.1873(9) 0.4967(8) 0.4386(5) 0.031(2) Uani 1 1 d . . . . .
H3A H 0.1688 0.4460 0.4665 0.037 Uiso 1 1 calc R . . . .
H3B H 0.2474 0.4693 0.4222 0.037 Uiso 1 1 calc R . . . .
C4 C 0.0906(8) 0.5124(8) 0.3878(4) 0.028(2) Uani 1 1 d . . . . .
H4A H 0.0687 0.4463 0.3693 0.033 Uiso 1 1 calc R . . . .
H4B H 0.0304 0.5393 0.4042 0.033 Uiso 1 1 calc R . . . .
C5 C 0.1778(8) 0.5350(8) 0.3038(4) 0.028(2) Uani 1 1 d . . . . .
H5A H 0.1314 0.4905 0.2753 0.034 Uiso 1 1 calc R . . . .
H5B H 0.2329 0.4920 0.3279 0.034 Uiso 1 1 calc R . . . .
C6 C 0.2320(8) 0.6112(8) 0.2697(4) 0.024(2) Uani 1 1 d . . . . .
H6A H 0.2706 0.5739 0.2432 0.029 Uiso 1 1 calc R . . . .
H6B H 0.1769 0.6533 0.2449 0.029 Uiso 1 1 calc R . . . .
C7 C 0.4064(7) 0.6263(8) 0.3344(4) 0.023(2) Uani 1 1 d . . . . .
H7A H 0.4503 0.6190 0.3039 0.028 Uiso 1 1 calc R . . . .
H7B H 0.3888 0.5575 0.3465 0.028 Uiso 1 1 calc R . . . .
C8 C 0.4708(8) 0.6804(8) 0.3871(4) 0.028(2) Uani 1 1 d . . . . .
H8A H 0.5377 0.6428 0.4010 0.033 Uiso 1 1 calc R . . . .
H8B H 0.4896 0.7488 0.3750 0.033 Uiso 1 1 calc R . . . .
C9 C 0.1471(8) 0.6194(8) 0.5111(4) 0.029(2) Uani 1 1 d . . . . .
H9A H 0.0729 0.6071 0.4906 0.035 Uiso 1 1 calc R . . . .
H9B H 0.1615 0.5752 0.5463 0.035 Uiso 1 1 calc R . . . .
C10 C 0.1579(8) 0.7278(8) 0.5305(5) 0.029(2) Uani 1 1 d . . . . .
C11 C 0.2227(9) 0.7573(9) 0.5827(5) 0.032(2) Uani 1 1 d . . . . .
H11 H 0.2634 0.7082 0.6074 0.038 Uiso 1 1 calc R . . . .
C12 C 0.2285(10) 0.8578(11) 0.5990(5) 0.045(3) Uani 1 1 d . . . . .
H12 H 0.2714 0.8775 0.6355 0.054 Uiso 1 1 calc R . . . .
C13 C 0.1723(10) 0.9293(10) 0.5626(6) 0.045(3) Uani 1 1 d . . . . .
H13 H 0.1789 0.9988 0.5733 0.054 Uiso 1 1 calc R . . . .
C14 C 0.1062(9) 0.9012(9) 0.5105(5) 0.038(3) Uani 1 1 d . . . . .
H14 H 0.0661 0.9508 0.4860 0.046 Uiso 1 1 calc R . . . .
C15 C 0.0992(9) 0.8012(9) 0.4947(5) 0.034(3) Uani 1 1 d . . . . .
H15 H 0.0539 0.7815 0.4589 0.041 Uiso 1 1 calc R . . . .
C16 C 0.0120(8) 0.6295(8) 0.3098(4) 0.029(2) Uani 1 1 d . . . . .
H16A H -0.0196 0.6703 0.3379 0.035 Uiso 1 1 calc R . . . .
H16B H 0.0294 0.6762 0.2796 0.035 Uiso 1 1 calc R . . . .
C17 C -0.0693(8) 0.5548(8) 0.2803(4) 0.028(2) Uani 1 1 d . . . . .
C18 C -0.0680(8) 0.5161(8) 0.2238(5) 0.032(2) Uani 1 1 d . . . . .
H18 H -0.0157 0.5387 0.2028 0.038 Uiso 1 1 calc R . . . .
C19 C -0.1431(9) 0.4451(9) 0.1985(5) 0.036(3) Uani 1 1 d . . . . .
H19 H -0.1411 0.4189 0.1605 0.043 Uiso 1 1 calc R . . . .
C20 C -0.2203(9) 0.4121(9) 0.2279(5) 0.037(3) Uani 1 1 d . . . . .
H20 H -0.2705 0.3626 0.2105 0.044 Uiso 1 1 calc R . . . .
C21 C -0.2249(9) 0.4514(9) 0.2831(5) 0.037(3) Uani 1 1 d . . . . .
H21 H -0.2791 0.4300 0.3031 0.044 Uiso 1 1 calc R . . . .
C22 C -0.1507(9) 0.5211(9) 0.3085(4) 0.037(3) Uani 1 1 d . . . . .
H22 H -0.1544 0.5473 0.3463 0.044 Uiso 1 1 calc R . . . .
C23 C 0.3251(9) 0.7745(7) 0.2781(4) 0.027(2) Uani 1 1 d . . . . .
H23A H 0.3706 0.8198 0.3065 0.033 Uiso 1 1 calc R . . . .
H23B H 0.2555 0.8085 0.2656 0.033 Uiso 1 1 calc R . . . .
C24 C 0.3761(8) 0.7616(8) 0.2242(4) 0.028(2) Uani 1 1 d . . . . .
C25 C 0.4836(9) 0.7599(8) 0.2284(5) 0.031(2) Uani 1 1 d . . . . .
H25 H 0.5285 0.7684 0.2660 0.037 Uiso 1 1 calc R . . . .
C26 C 0.5299(10) 0.7459(9) 0.1784(5) 0.037(3) Uani 1 1 d . . . . .
H26 H 0.6050 0.7432 0.1823 0.044 Uiso 1 1 calc R . . . .
C27 C 0.4643(10) 0.7361(8) 0.1239(5) 0.035(3) Uani 1 1 d . . . . .
H27 H 0.4938 0.7270 0.0896 0.042 Uiso 1 1 calc R . . . .
C28 C 0.3542(10) 0.7397(8) 0.1194(4) 0.033(3) Uani 1 1 d . . . . .
H28 H 0.3093 0.7333 0.0817 0.040 Uiso 1 1 calc R . . . .
C29 C 0.3092(9) 0.7523(8) 0.1684(4) 0.025(2) Uani 1 1 d . . . . .
H29 H 0.2341 0.7546 0.1646 0.030 Uiso 1 1 calc R . . . .
C30 C 0.4624(8) 0.7719(7) 0.4784(4) 0.027(2) Uani 1 1 d . . . . .
H30A H 0.4356 0.7669 0.5156 0.032 Uiso 1 1 calc R . . . .
H30B H 0.5403 0.7611 0.4877 0.032 Uiso 1 1 calc R . . . .
C31 C 0.4399(8) 0.8752(8) 0.4531(4) 0.026(2) Uani 1 1 d . . . . .
C32 C 0.5161(8) 0.9331(8) 0.4336(4) 0.027(2) Uani 1 1 d . . . . .
H32 H 0.5849 0.9056 0.4345 0.032 Uiso 1 1 calc R . . . .
C33 C 0.4936(9) 1.0311(8) 0.4127(4) 0.029(2) Uani 1 1 d . . . . .
H33 H 0.5471 1.0708 0.4005 0.035 Uiso 1 1 calc R . . . .
C34 C 0.3933(9) 1.0701(9) 0.4100(5) 0.035(3) Uani 1 1 d . . . . .
H34 H 0.3771 1.1359 0.3942 0.042 Uiso 1 1 calc R . . . .
C35 C 0.3165(9) 1.0151(8) 0.4297(5) 0.035(3) Uani 1 1 d . . . . .
H35 H 0.2477 1.0431 0.4281 0.042 Uiso 1 1 calc R . . . .
C36 C 0.3396(8) 0.9185(8) 0.4520(4) 0.029(2) Uani 1 1 d . . . . .
H36 H 0.2870 0.8812 0.4666 0.035 Uiso 1 1 calc R . . . .
C1A C 0.0708(9) 0.9039(9) 0.3388(4) 0.030(2) Uani 1 1 d . . . . .
C2A C -0.0035(10) 0.9831(9) 0.3145(5) 0.043(3) Uani 1 1 d . . . . .
H2AA H -0.0274 0.9720 0.2721 0.064 Uiso 1 1 calc GR . . . .
H2AB H 0.0318 1.0491 0.3211 0.064 Uiso 1 1 calc GR . . . .
H2AC H -0.0649 0.9816 0.3339 0.064 Uiso 1 1 calc GR . . . .
Cl1 Cl -0.1928(3) 0.7413(3) 0.42374(14) 0.0480(8) Uani 1 1 d . . . . .
O1 O -0.2198(15) 0.7985(11) 0.4695(5) 0.132(7) Uani 1 1 d . . . . .
O2 O -0.1300(6) 0.6543(6) 0.4447(4) 0.048(2) Uani 1 1 d . . . . .
O3 O -0.1284(8) 0.8078(7) 0.3949(5) 0.067(3) Uani 1 1 d . . . . .
O4 O -0.2822(7) 0.7134(8) 0.3794(5) 0.073(3) Uani 1 1 d . . . . .
Cl2 Cl 0.0218(2) 0.8540(2) 0.15637(11) 0.0298(6) Uani 1 1 d . . . . .
O5 O 0.0933(7) 0.8754(7) 0.2110(3) 0.052(2) Uani 1 1 d . . . . .
O6 O -0.0134(9) 0.7515(7) 0.1569(5) 0.068(3) Uani 1 1 d . . . . .
O7 O -0.0664(6) 0.9230(6) 0.1500(3) 0.041(2) Uani 1 1 d . . . . .
O8 O 0.0768(6) 0.8687(6) 0.1084(3) 0.0397(19) Uani 1 1 d . . . . .

loop_
_atom_site_aniso_label
_atom_site_aniso_U_11
_atom_site_aniso_U_22
_atom_site_aniso_U_33
_atom_site_aniso_U_23
_atom_site_aniso_U_13
_atom_site_aniso_U_12
Hg1 0.0254(2) 0.0262(2) 0.0227(2) 0.00140(18) 0.00614(14) 0.00349(19)
N1 0.027(5) 0.023(4) 0.023(4) 0.003(3) 0.007(3) 0.001(4)
N2 0.034(5) 0.025(5) 0.017(4) -0.002(3) 0.002(3) 0.005(4)
N3 0.021(4) 0.024(4) 0.026(4) 0.004(3) 0.005(3) -0.003(4)
N4 0.017(4) 0.031(5) 0.024(4) 0.003(3) 0.004(3) 0.001(4)
N1A 0.032(5) 0.031(5) 0.028(5) -0.003(4) 0.009(4) 0.001(4)
C1 0.026(6) 0.025(6) 0.028(5) 0.009(4) 0.004(4) 0.005(4)
C2 0.024(5) 0.023(5) 0.032(5) 0.014(4) 0.003(4) 0.009(4)
C3 0.037(6) 0.024(6) 0.033(6) 0.004(4) 0.009(5) -0.002(5)
C4 0.032(6) 0.033(6) 0.020(5) -0.005(4) 0.011(4) -0.006(5)
C5 0.030(6) 0.031(6) 0.020(5) -0.006(4) -0.002(4) -0.005(5)
C6 0.028(6) 0.026(6) 0.022(5) 0.001(4) 0.012(4) -0.001(4)
C7 0.019(5) 0.024(5) 0.030(5) 0.000(4) 0.014(4) 0.006(4)
C8 0.021(5) 0.037(6) 0.025(5) -0.005(4) 0.004(4) 0.002(4)
C9 0.023(6) 0.036(6) 0.029(5) 0.009(5) 0.008(4) -0.005(5)
C10 0.030(6) 0.026(6) 0.033(5) 0.004(4) 0.012(4) 0.000(5)
C11 0.026(6) 0.038(6) 0.033(6) -0.002(5) 0.010(5) -0.002(5)
C12 0.038(7) 0.063(9) 0.039(6) -0.014(6) 0.020(5) -0.016(7)
C13 0.042(8) 0.036(7) 0.066(9) 0.007(6) 0.034(7) 0.005(6)
C14 0.036(7) 0.041(7) 0.046(7) 0.015(6) 0.026(6) 0.009(6)
C15 0.035(6) 0.039(7) 0.034(6) 0.004(5) 0.019(5) 0.013(5)
C16 0.029(6) 0.029(6) 0.028(5) 0.003(4) 0.005(4) 0.001(5)
C17 0.020(5) 0.034(6) 0.027(5) 0.002(4) -0.002(4) 0.001(5)
C18 0.027(6) 0.036(6) 0.031(6) -0.002(5) 0.004(4) 0.007(5)
C19 0.035(7) 0.036(7) 0.033(6) -0.001(5) 0.002(5) -0.002(5)
C20 0.028(6) 0.040(7) 0.042(6) -0.002(5) 0.004(5) 0.001(5)
C21 0.025(6) 0.048(7) 0.038(6) -0.003(5) 0.009(5) -0.007(5)
C22 0.036(7) 0.059(8) 0.017(5) -0.002(5) 0.009(4) 0.001(6)
C23 0.037(6) 0.025(6) 0.021(5) -0.004(4) 0.010(4) 0.006(5)
C24 0.027(6) 0.028(6) 0.032(5) 0.000(4) 0.014(4) 0.005(4)
C25 0.034(6) 0.026(6) 0.032(6) -0.002(4) 0.007(5) -0.005(5)
C26 0.041(7) 0.028(6) 0.043(6) -0.007(5) 0.014(5) -0.006(5)
C27 0.047(8) 0.025(6) 0.042(6) 0.002(5) 0.029(6) -0.006(5)
C28 0.052(8) 0.027(6) 0.020(5) 0.005(4) 0.006(5) 0.000(5)
C29 0.028(6) 0.021(5) 0.027(5) 0.003(4) 0.007(4) -0.004(4)
C30 0.027(6) 0.029(6) 0.024(5) 0.001(4) 0.006(4) -0.001(4)
C31 0.032(6) 0.026(6) 0.020(5) -0.001(4) 0.008(4) 0.003(5)
C32 0.029(6) 0.026(6) 0.029(5) -0.003(4) 0.014(4) 0.001(5)
C33 0.034(6) 0.026(6) 0.029(5) 0.000(4) 0.009(5) -0.008(5)
C34 0.042(7) 0.028(6) 0.034(6) 0.001(5) 0.003(5) 0.003(5)
C35 0.036(7) 0.027(6) 0.040(6) 0.003(5) 0.003(5) 0.005(5)
C36 0.028(6) 0.025(6) 0.033(5) -0.002(4) 0.005(4) -0.007(5)
C1A 0.026(6) 0.036(6) 0.028(5) -0.006(5) 0.008(5) -0.002(5)
C2A 0.047(8) 0.041(7) 0.038(6) 0.001(5) 0.002(5) 0.019(6)
Cl1 0.0464(19) 0.054(2) 0.0456(17) 0.0042(14) 0.0125(14) 0.0200(16)
O1 0.218(18) 0.136(12) 0.056(7) 0.018(7) 0.056(9) 0.110(12)
O2 0.039(5) 0.044(5) 0.062(6) 0.018(4) 0.015(4) 0.018(4)
O3 0.066(7) 0.050(6) 0.078(7) 0.031(5) -0.003(5) -0.015(5)
O4 0.034(5) 0.085(8) 0.095(8) 0.024(6) -0.002(5) -0.006(5)
Cl2 0.0289(14) 0.0319(14) 0.0296(12) -0.0016(11) 0.0082(10) -0.0007(11)
O5 0.045(5) 0.078(7) 0.033(4) -0.006(4) 0.003(4) 0.016(5)
O6 0.089(8) 0.034(5) 0.095(8) -0.005(5) 0.050(7) -0.012(5)
O7 0.024(4) 0.050(5) 0.049(5) -0.005(4) 0.003(3) 0.015(4)
O8 0.046(5) 0.046(5) 0.029(4) 0.003(4) 0.015(3) 0.007(4)

loop_
_atom_type_symbol
_atom_type_description
_atom_type_scat_dispersion_real
_atom_type_scat_dispersion_imag
_atom_type_scat_source
C C 0.0033 0.0016 'International Tables Vol C Tables 4.2.6.8 and 6.1.1.4'
H H 0.0000 0.0000 'International Tables Vol C Tables 4.2.6.8 and 6.1.1.4'
Cl Cl 0.1484 0.1585 'International Tables Vol C Tables 4.2.6.8 and 6.1.1.4'
Hg Hg -2.3894 9.2266 'International Tables Vol C Tables 4.2.6.8 and 6.1.1.4'
N N 0.0061 0.0033 'International Tables Vol C Tables 4.2.6.8 and 6.1.1.4'
O O 0.0106 0.0060 'International Tables Vol C Tables 4.2.6.8 and 6.1.1.4'

loop_
_geom_angle_atom_site_label_1
_geom_angle_atom_site_label_2
_geom_angle_atom_site_label_3
_geom_angle
_geom_angle_site_symmetry_1
_geom_angle_site_symmetry_3
N1 Hg1 N2 78.0(3) . .
N1 Hg1 N3 125.7(3) . .
N3 Hg1 N2 77.7(3) . .
N4 Hg1 N1 78.9(3) . .
N4 Hg1 N2 126.7(3) . .
N4 Hg1 N3 78.2(3) . .
N1A Hg1 N1 132.7(3) . .
N1A Hg1 N2 96.4(3) . .
N1A Hg1 N3 97.7(3) . .
N1A Hg1 N4 133.6(3) . .
C2 N1 Hg1 105.0(6) . .
C2 N1 C9 109.1(7) . .
C3 N1 Hg1 103.7(5) . .
C3 N1 C2 112.1(8) . .
C3 N1 C9 111.3(8) . .
C9 N1 Hg1 115.4(6) . .
C4 N2 Hg1 106.0(5) . .
C4 N2 C16 110.0(8) . .
C5 N2 Hg1 103.5(6) . .
C5 N2 C4 112.3(8) . .
C5 N2 C16 113.7(7) . .
C16 N2 Hg1 110.9(6) . .
C6 N3 Hg1 106.0(6) . .
C7 N3 Hg1 102.0(5) . .
C7 N3 C6 112.0(8) . .
C7 N3 C23 113.8(8) . .
C23 N3 Hg1 111.5(6) . .
C23 N3 C6 110.9(7) . .
C1 N4 Hg1 103.8(6) . .
C1 N4 C8 109.3(8) . .
C1 N4 C30 110.2(7) . .
C8 N4 Hg1 106.9(5) . .
C8 N4 C30 109.4(8) . .
C30 N4 Hg1 116.9(6) . .
C1A N1A Hg1 171.9(9) . .
N4 C1 H1A 109.1 . .
N4 C1 H1B 109.1 . .
N4 C1 C2 112.5(8) . .
H1A C1 H1B 107.8 . .
C2 C1 H1A 109.1 . .
C2 C1 H1B 109.1 . .
N1 C2 C1 113.6(8) . .
N1 C2 H2A 108.9 . .
N1 C2 H2B 108.9 . .
C1 C2 H2A 108.9 . .
C1 C2 H2B 108.9 . .
H2A C2 H2B 107.7 . .
N1 C3 H3A 109.1 . .
N1 C3 H3B 109.1 . .
N1 C3 C4 112.5(8) . .
H3A C3 H3B 107.8 . .
C4 C3 H3A 109.1 . .
C4 C3 H3B 109.1 . .
N2 C4 C3 112.5(8) . .
N2 C4 H4A 109.1 . .
N2 C4 H4B 109.1 . .
C3 C4 H4A 109.1 . .
C3 C4 H4B 109.1 . .
H4A C4 H4B 107.8 . .
N2 C5 H5A 108.9 . .
N2 C5 H5B 108.9 . .
N2 C5 C6 113.5(8) . .
H5A C5 H5B 107.7 . .
C6 C5 H5A 108.9 . .
C6 C5 H5B 108.9 . .
N3 C6 C5 113.0(7) . .
N3 C6 H6A 109.0 . .
N3 C6 H6B 109.0 . .
C5 C6 H6A 109.0 . .
C5 C6 H6B 109.0 . .
H6A C6 H6B 107.8 . .
N3 C7 H7A 108.9 . .
N3 C7 H7B 108.9 . .
N3 C7 C8 113.3(8) . .
H7A C7 H7B 107.7 . .
C8 C7 H7A 108.9 . .
C8 C7 H7B 108.9 . .
N4 C8 C7 112.5(8) . .
N4 C8 H8A 109.1 . .
N4 C8 H8B 109.1 . .
C7 C8 H8A 109.1 . .
C7 C8 H8B 109.1 . .
H8A C8 H8B 107.8 . .
N1 C9 H9A 109.0 . .
N1 C9 H9B 109.0 . .
H9A C9 H9B 107.8 . .
C10 C9 N1 112.9(8) . .
C10 C9 H9A 109.0 . .
C10 C9 H9B 109.0 . .
C11 C10 C9 122.5(10) . .
C11 C10 C15 119.0(10) . .
C15 C10 C9 118.5(10) . .
C10 C11 H11 119.9 . .
C12 C11 C10 120.2(11) . .
C12 C11 H11 119.9 . .
C11 C12 H12 120.0 . .
C13 C12 C11 120.0(11) . .
C13 C12 H12 120.0 . .
C12 C13 H13 119.7 . .
C12 C13 C14 120.6(12) . .
C14 C13 H13 119.7 . .
C13 C14 H14 120.3 . .
C15 C14 C13 119.4(11) . .
C15 C14 H14 120.3 . .
C10 C15 H15 119.6 . .
C14 C15 C10 120.7(11) . .
C14 C15 H15 119.6 . .
N2 C16 H16A 108.7 . .
N2 C16 H16B 108.7 . .
H16A C16 H16B 107.6 . .
C17 C16 N2 114.4(9) . .
C17 C16 H16A 108.7 . .
C17 C16 H16B 108.7 . .
C18 C17 C16 122.0(10) . .
C18 C17 C22 117.4(10) . .
C22 C17 C16 120.6(9) . .
C17 C18 H18 119.8 . .
C19 C18 C17 120.3(11) . .
C19 C18 H18 119.8 . .
C18 C19 H19 119.6 . .
C20 C19 C18 120.7(11) . .
C20 C19 H19 119.6 . .
C19 C20 H20 120.0 . .
C19 C20 C21 120.0(11) . .
C21 C20 H20 120.0 . .
C20 C21 H21 120.1 . .
C22 C21 C20 119.7(11) . .
C22 C21 H21 120.1 . .
C17 C22 H22 119.1 . .
C21 C22 C17 121.9(10) . .
C21 C22 H22 119.1 . .
N3 C23 H23A 108.5 . .
N3 C23 H23B 108.5 . .
N3 C23 C24 114.9(8) . .
H23A C23 H23B 107.5 . .
C24 C23 H23A 108.5 . .
C24 C23 H23B 108.5 . .
C25 C24 C23 122.1(9) . .
C25 C24 C29 119.4(9) . .
C29 C24 C23 118.5(9) . .
C24 C25 H25 119.2 . .
C24 C25 C26 121.6(10) . .
C26 C25 H25 119.2 . .
C25 C26 H26 120.5 . .
C27 C26 C25 118.9(11) . .
C27 C26 H26 120.5 . .
C26 C27 H27 120.3 . .
C26 C27 C28 119.5(10) . .
C28 C27 H27 120.3 . .
C27 C28 H28 119.3 . .
C29 C28 C27 121.5(10) . .
C29 C28 H28 119.3 . .
C24 C29 H29 120.4 . .
C28 C29 C24 119.1(10) . .
C28 C29 H29 120.4 . .
N4 C30 H30A 109.1 . .
N4 C30 H30B 109.1 . .
H30A C30 H30B 107.8 . .
C31 C30 N4 112.5(8) . .
C31 C30 H30A 109.1 . .
C31 C30 H30B 109.1 . .
C32 C31 C30 122.6(9) . .
C32 C31 C36 118.1(9) . .
C36 C31 C30 119.2(9) . .
C31 C32 H32 119.5 . .
C31 C32 C33 121.0(10) . .
C33 C32 H32 119.5 . .
C32 C33 H33 120.2 . .
C34 C33 C32 119.6(10) . .
C34 C33 H33 120.2 . .
C33 C34 H34 119.6 . .
C35 C34 C33 120.8(10) . .
C35 C34 H34 119.6 . .
C34 C35 H35 120.1 . .
C34 C35 C36 119.7(11) . .
C36 C35 H35 120.1 . .
C31 C36 H36 119.6 . .
C35 C36 C31 120.7(10) . .
C35 C36 H36 119.6 . .
N1A C1A C2A 177.6(12) . .
C1A C2A H2AA 109.5 . .
C1A C2A H2AB 109.5 . .
C1A C2A H2AC 109.5 . .
H2AA C2A H2AB 109.5 . .
H2AA C2A H2AC 109.5 . .
H2AB C2A H2AC 109.5 . .
O1 Cl1 O2 112.5(7) . .
O1 Cl1 O3 105.5(9) . .
O1 Cl1 O4 113.6(9) . .
O2 Cl1 O3 108.0(6) . .
O4 Cl1 O2 110.8(6) . .
O4 Cl1 O3 105.9(6) . .
O5 Cl2 O8 109.0(5) . .
O6 Cl2 O5 109.1(6) . .
O6 Cl2 O7 111.0(6) . .
O6 Cl2 O8 109.7(5) . .
O7 Cl2 O5 108.7(5) . .
O7 Cl2 O8 109.2(5) . .

loop_
_geom_bond_atom_site_label_1
_geom_bond_atom_site_label_2
_geom_bond_distance
_geom_bond_site_symmetry_2
Hg1 N1 2.381(8) .
Hg1 N2 2.418(8) .
Hg1 N3 2.418(8) .
Hg1 N4 2.348(8) .
Hg1 N1A 2.247(9) .
N1 C2 1.483(12) .
N1 C3 1.476(13) .
N1 C9 1.502(13) .
N2 C4 1.470(12) .
N2 C5 1.470(13) .
N2 C16 1.508(13) .
N3 C6 1.491(12) .
N3 C7 1.456(12) .
N3 C23 1.489(12) .
N4 C1 1.477(12) .
N4 C8 1.502(12) .
N4 C30 1.503(12) .
N1A C1A 1.140(13) .
C1 H1A 0.9900 .
C1 H1B 0.9900 .
C1 C2 1.511(14) .
C2 H2A 0.9900 .
C2 H2B 0.9900 .
C3 H3A 0.9900 .
C3 H3B 0.9900 .
C3 C4 1.546(14) .
C4 H4A 0.9900 .
C4 H4B 0.9900 .
C5 H5A 0.9900 .
C5 H5B 0.9900 .
C5 C6 1.526(13) .
C6 H6A 0.9900 .
C6 H6B 0.9900 .
C7 H7A 0.9900 .
C7 H7B 0.9900 .
C7 C8 1.513(13) .
C8 H8A 0.9900 .
C8 H8B 0.9900 .
C9 H9A 0.9900 .
C9 H9B 0.9900 .
C9 C10 1.499(14) .
C10 C11 1.381(15) .
C10 C15 1.397(15) .
C11 H11 0.9500 .
C11 C12 1.378(18) .
C12 H12 0.9500 .
C12 C13 1.373(18) .
C13 H13 0.9500 .
C13 C14 1.382(17) .
C14 H14 0.9500 .
C14 C15 1.369(16) .
C15 H15 0.9500 .
C16 H16A 0.9900 .
C16 H16B 0.9900 .
C16 C17 1.499(14) .
C17 C18 1.407(14) .
C17 C22 1.408(15) .
C18 H18 0.9500 .
C18 C19 1.389(15) .
C19 H19 0.9500 .
C19 C20 1.378(16) .
C20 H20 0.9500 .
C20 C21 1.388(15) .
C21 H21 0.9500 .
C21 C22 1.371(16) .
C22 H22 0.9500 .
C23 H23A 0.9900 .
C23 H23B 0.9900 .
C23 C24 1.526(14) .
C24 C25 1.364(15) .
C24 C29 1.409(14) .
C25 H25 0.9500 .
C25 C26 1.411(15) .
C26 H26 0.9500 .
C26 C27 1.379(17) .
C27 H27 0.9500 .
C27 C28 1.396(16) .
C28 H28 0.9500 .
C28 C29 1.378(14) .
C29 H29 0.9500 .
C30 H30A 0.9900 .
C30 H30B 0.9900 .
C30 C31 1.490(14) .
C31 C32 1.385(14) .
C31 C36 1.402(14) .
C32 H32 0.9500 .
C32 C33 1.393(14) .
C33 H33 0.9500 .
C33 C34 1.374(15) .
C34 H34 0.9500 .
C34 C35 1.371(16) .
C35 H35 0.9500 .
C35 C36 1.387(14) .
C36 H36 0.9500 .
C1A C2A 1.451(15) .
C2A H2AA 0.9800 .
C2A H2AB 0.9800 .
C2A H2AC 0.9800 .
Cl1 O1 1.399(11) .
Cl1 O2 1.433(8) .
Cl1 O3 1.453(10) .
Cl1 O4 1.429(10) .
Cl2 O5 1.437(8) .
Cl2 O6 1.428(9) .
Cl2 O7 1.437(8) .
Cl2 O8 1.439(8) .

loop_
_geom_torsion_atom_site_label_1
_geom_torsion_atom_site_label_2
_geom_torsion_atom_site_label_3
_geom_torsion_atom_site_label_4
_geom_torsion
_geom_torsion_site_symmetry_1
_geom_torsion_site_symmetry_2
_geom_torsion_site_symmetry_3
_geom_torsion_site_symmetry_4
Hg1 N1 C2 C1 -35.9(9) . . . .
Hg1 N1 C3 C4 -48.9(9) . . . .
Hg1 N1 C9 C10 -44.9(10) . . . .
Hg1 N2 C4 C3 -35.9(9) . . . .
Hg1 N2 C5 C6 -48.0(8) . . . .
Hg1 N2 C16 C17 -175.2(7) . . . .
Hg1 N3 C6 C5 -35.7(9) . . . .
Hg1 N3 C7 C8 -49.9(8) . . . .
Hg1 N3 C23 C24 178.6(7) . . . .
Hg1 N4 C1 C2 -47.6(9) . . . .
Hg1 N4 C8 C7 -33.8(9) . . . .
Hg1 N4 C30 C31 -49.1(10) . . . .
N1 C3 C4 N2 62.1(11) . . . .
N1 C9 C10 C11 -94.3(12) . . . .
N1 C9 C10 C15 86.4(12) . . . .
N2 C5 C6 N3 61.5(11) . . . .
N2 C16 C17 C18 -85.0(12) . . . .
N2 C16 C17 C22 95.3(12) . . . .
N3 C7 C8 N4 61.5(11) . . . .
N3 C23 C24 C25 -87.5(13) . . . .
N3 C23 C24 C29 93.1(11) . . . .
N4 C1 C2 N1 61.1(11) . . . .
N4 C30 C31 C32 -107.0(11) . . . .
N4 C30 C31 C36 76.7(11) . . . .
C1 N4 C8 C7 78.0(10) . . . .
C1 N4 C30 C31 -167.3(8) . . . .
C2 N1 C3 C4 -161.6(8) . . . .
C2 N1 C9 C10 73.0(10) . . . .
C3 N1 C2 C1 76.1(10) . . . .
C3 N1 C9 C10 -162.7(8) . . . .
C4 N2 C5 C6 -161.9(8) . . . .
C4 N2 C16 C17 -58.3(11) . . . .
C5 N2 C4 C3 76.4(10) . . . .
C5 N2 C16 C17 68.7(11) . . . .
C6 N3 C7 C8 -162.9(8) . . . .
C6 N3 C23 C24 -63.5(11) . . . .
C7 N3 C6 C5 74.8(10) . . . .
C7 N3 C23 C24 63.9(11) . . . .
C8 N4 C1 C2 -161.4(8) . . . .
C8 N4 C30 C31 72.6(10) . . . .
C9 N1 C2 C1 -160.1(8) . . . .
C9 N1 C3 C4 75.8(10) . . . .
C9 C10 C11 C12 -178.9(10) . . . .
C9 C10 C15 C14 179.9(10) . . . .
C10 C11 C12 C13 -2.0(17) . . . .
C11 C10 C15 C14 0.6(16) . . . .
C11 C12 C13 C14 2.7(17) . . . .
C12 C13 C14 C15 -1.7(17) . . . .
C13 C14 C15 C10 0.0(16) . . . .
C15 C10 C11 C12 0.4(16) . . . .
C16 N2 C4 C3 -155.9(8) . . . .
C16 N2 C5 C6 72.4(10) . . . .
C16 C17 C18 C19 178.4(10) . . . .
C16 C17 C22 C21 -178.7(10) . . . .
C17 C18 C19 C20 0.7(17) . . . .
C18 C17 C22 C21 1.6(17) . . . .
C18 C19 C20 C21 1.1(17) . . . .
C19 C20 C21 C22 -1.6(17) . . . .
C20 C21 C22 C17 0.2(18) . . . .
C22 C17 C18 C19 -2.0(15) . . . .
C23 N3 C6 C5 -156.9(8) . . . .
C23 N3 C7 C8 70.3(10) . . . .
C23 C24 C25 C26 178.7(10) . . . .
C23 C24 C29 C28 -179.4(9) . . . .
C24 C25 C26 C27 1.6(17) . . . .
C25 C24 C29 C28 1.2(16) . . . .
C25 C26 C27 C28 -0.4(17) . . . .
C26 C27 C28 C29 -0.4(16) . . . .
C27 C28 C29 C24 -0.1(16) . . . .
C29 C24 C25 C26 -2.0(16) . . . .
C30 N4 C1 C2 78.4(10) . . . .
C30 N4 C8 C7 -161.3(8) . . . .
C30 C31 C32 C33 -177.1(9) . . . .
C30 C31 C36 C35 179.0(9) . . . .
C31 C32 C33 C34 -1.7(15) . . . .
C32 C31 C36 C35 2.6(14) . . . .
C32 C33 C34 C35 2.6(16) . . . .
C33 C34 C35 C36 -0.9(16) . . . .
C34 C35 C36 C31 -1.8(16) . . . .
C36 C31 C32 C33 -0.8(14) . . . .
